data_4339236
loop_
_publ_author_name
'Go, Yong Bok'
'Wang, Xiqu'
'Jacobson, Allan J.'

_publ_section_title
;
 (6,3)-honeycomb structures of uranium(VI) benzenedicarboxylate
 derivatives: the use of noncovalent interactions to prevent
 interpenetration.
;
_journal_issue 16
_journal_name_full 'Inorganic chemistry'
_journal_page_first 6594
_journal_page_last 6600
_journal_paper_doi 10.1021/ic700693f
_journal_volume 46
_journal_year 2007
_chemical_formula_sum 'C18 H13 K O10 U'
_chemical_formula_weight 666.41
_chemical_name_systematic
; 
 ? 
;
_space_group_IT_number 15
_symmetry_space_group_name_Hall '-C 2yc'
_symmetry_space_group_name_H-M 'C 1 2/c 1'
_atom_sites_solution_hydrogens geom
_atom_sites_solution_primary direct
_atom_sites_solution_secondary difmap
_audit_creation_method SHELXL-97
_cell_angle_alpha 90.00
_cell_angle_beta 92.2470(10)
_cell_angle_gamma 90.00
_cell_formula_units_Z 8
_cell_length_a 12.7795(9)
_cell_length_b 19.7282(13)
_cell_length_c 15.3788(10)
_cell_measurement_temperature 273(2)
_cell_volume 3874.3(5)
_computing_structure_refinement 'SHELXL-97 (Sheldrick, 1997)'
_computing_structure_solution 'SHELXS-97 (Sheldrick, 1990)'
_diffrn_ambient_temperature 273(2)
_diffrn_measured_fraction_theta_full 1.000
_diffrn_measured_fraction_theta_max 1.000
_diffrn_measurement_device_type 'SIEMENS SMART/CCD'
_diffrn_measurement_method 'narrow frame'
_diffrn_radiation_monochromator graphite
_diffrn_radiation_source 'fine-focus sealed tube'
_diffrn_radiation_type MoK\a
_diffrn_radiation_wavelength 0.71073
_diffrn_reflns_av_R_equivalents 0.0404
_diffrn_reflns_av_sigmaI/netI 0.0277
_diffrn_reflns_limit_h_max 14
_diffrn_reflns_limit_h_min -15
_diffrn_reflns_limit_k_max 23
_diffrn_reflns_limit_k_min -19
_diffrn_reflns_limit_l_max 18
_diffrn_reflns_limit_l_min -18
_diffrn_reflns_number 9535
_diffrn_reflns_theta_full 25.00
_diffrn_reflns_theta_max 25.00
_diffrn_reflns_theta_min 1.90
_exptl_absorpt_coefficient_mu 8.650
_exptl_absorpt_correction_T_max 'Tmin/Tmax ratio 0.8576'
_exptl_absorpt_correction_T_min 'Tmin/Tmax ratio 0.8576'
_exptl_absorpt_correction_type multi-scan
_exptl_absorpt_process_details SADABS
_exptl_crystal_colour yellow
_exptl_crystal_density_diffrn 2.285
_exptl_crystal_density_method 'not measured'
_exptl_crystal_description polyhedra
_exptl_crystal_F_000 2496
_exptl_crystal_size_max 0.5
_exptl_crystal_size_mid 0.325
_exptl_crystal_size_min 0.15
_refine_diff_density_max 1.713
_refine_diff_density_min -0.886
_refine_diff_density_rms 0.113
_refine_ls_extinction_method none
_refine_ls_goodness_of_fit_ref 1.054
_refine_ls_hydrogen_treatment riding
_refine_ls_matrix_type full
_refine_ls_number_parameters 283
_refine_ls_number_reflns 3412
_refine_ls_number_restraints 6
_refine_ls_restrained_S_all 1.054
_refine_ls_R_factor_all 0.0277
_refine_ls_R_factor_gt 0.0242
_refine_ls_shift/su_max 0.008
_refine_ls_shift/su_mean 0.000
_refine_ls_structure_factor_coef Fsqd
_refine_ls_weighting_details 'calc w=1/[\s^2^(Fo^2^)+(0.0447P)^2^+0.0000P] where P=(Fo^2^+2Fc^2^)/3'
_refine_ls_weighting_scheme calc
_refine_ls_wR_factor_gt 0.0633
_refine_ls_wR_factor_ref 0.0644
_reflns_number_gt 3076
_reflns_number_total 3412
_reflns_threshold_expression >2sigma(I)
_cod_data_source_file ic700693f-file001.cif
_cod_data_source_block 2
_cod_original_sg_symbol_H-M 'C 2/c'
_cod_database_code 4339236

loop_
_symmetry_equiv_pos_as_xyz
'x, y, z'
'-x, y, -z+1/2'
'x+1/2, y+1/2, z'
'-x+1/2, y+1/2, -z+1/2'
'-x, -y, -z'
'x, -y, z-1/2'
'-x+1/2, -y+1/2, -z'
'x+1/2, -y+1/2, z-1/2'

loop_
_atom_site_label
_atom_site_type_symbol
_atom_site_fract_x
_atom_site_fract_y
_atom_site_fract_z
_atom_site_U_iso_or_equiv
_atom_site_adp_type
_atom_site_occupancy
_atom_site_symmetry_multiplicity
_atom_site_calc_flag
_atom_site_refinement_flags
U1 U 0.345253(11) 0.109174(7) 0.094034(9) 0.03554(8) Uani 1 1 d .
K1 K 0.68960(9) 0.06763(6) 0.10095(9) 0.0744(3) Uani 1 1 d .
O1 O 0.4755(2) 0.08258(17) 0.1198(2) 0.0515(7) Uani 1 1 d .
O3 O 0.4137(3) 0.16982(15) -0.02887(19) 0.0587(9) Uani 1 1 d .
O4 O 0.3640(2) 0.06665(14) -0.05888(18) 0.0455(7) Uani 1 1 d .
O2 O 0.2169(3) 0.13509(19) 0.0684(2) 0.0591(8) Uani 1 1 d .
O5 O 0.2849(3) 0.03614(15) 0.20924(18) 0.0498(7) Uani 1 1 d .
O6 O 0.3294(2) 0.17648(15) 0.23323(19) 0.0508(8) Uani 1 1 d .
O7 O 0.2885(3) -0.01109(14) 0.08092(18) 0.0504(7) Uani 1 1 d .
O8 O 0.3983(3) 0.22332(16) 0.1237(2) 0.0710(10) Uani 1 1 d .
C1 C 0.4047(3) 0.1212(2) -0.0826(3) 0.0383(9) Uani 1 1 d .
C2 C 0.4498(3) 0.12773(19) -0.1699(2) 0.0331(8) Uani 1 1 d .
C3 C 0.4767(3) 0.06825(19) -0.2101(2) 0.0365(8) Uani 1 1 d .
H3 H 0.4632 0.0271 -0.1832 0.044 Uiso 1 1 calc R
C4 C 0.4733(3) 0.19109(18) -0.2105(2) 0.0312(8) Uani 1 1 d .
C5 C 0.2215(3) -0.0781(2) 0.1970(3) 0.0404(9) Uani 1 1 d .
C6 C 0.4409(3) 0.25453(19) -0.1754(3) 0.0425(9) Uani 1 1 d .
H6 H 0.4008 0.2551 -0.1263 0.051 Uiso 1 1 calc R
C7 C 0.3372(3) 0.2984(2) 0.2323(2) 0.0398(9) Uani 1 1 d .
C8 C 0.3736(3) 0.3593(2) 0.1927(3) 0.0406(9) Uani 1 1 d .
C9 C 0.2784(3) 0.3009(2) 0.3036(3) 0.0453(10) Uani 1 1 d .
H9 H 0.2576 0.2607 0.3292 0.054 Uiso 1 1 calc R
C10 C 0.3570(3) 0.2291(2) 0.1956(3) 0.0453(10) Uani 1 1 d .
C11 C 0.1563(3) -0.0771(2) 0.2694(3) 0.0410(9) Uani 1 1 d .
C12 C 0.2657(3) -0.0142(2) 0.1602(3) 0.0436(9) Uani 1 1 d .
C13 C 0.2517(3) -0.1372(2) 0.1601(3) 0.0436(9) Uani 1 1 d .
H13 H 0.2920 -0.1366 0.1111 0.052 Uiso 1 1 calc R
C14 C 0.1143(4) -0.0160(2) 0.3054(3) 0.0508(11) Uani 1 1 d .
H14 H 0.1305 0.0255 0.2805 0.061 Uiso 1 1 calc R
C15 C 0.4389(4) 0.3625(3) 0.1198(3) 0.0568(12) Uani 1 1 d .
H15 H 0.4579 0.3222 0.0934 0.068 Uiso 1 1 calc R
C16 C 0.4681(4) 0.3140(2) -0.2130(3) 0.0542(11) Uani 1 1 d .
H16 H 0.4449 0.3548 -0.1905 0.065 Uiso 1 1 calc R
C17 C 0.0520(4) -0.0173(3) 0.3742(3) 0.0601(12) Uani 1 1 d .
H17 H 0.0263 0.0231 0.3962 0.072 Uiso 1 1 calc R
C18 C 0.4743(4) 0.4212(3) 0.0873(3) 0.0644(14) Uani 1 1 d .
H18 H 0.5163 0.4208 0.0393 0.077 Uiso 1 1 calc R
O9W O 0.6146(4) 0.2129(4) 0.0279(4) 0.131(2) Uani 1 1 d D
O10W O 0.8436(4) 0.1586(4) 0.0706(5) 0.130(2) Uani 1 1 d D
H91 H 0.550(3) 0.211(6) 0.010(6) 0.196 Uiso 1 1 d D
H101 H 0.816(7) 0.189(5) 0.035(6) 0.196 Uiso 1 1 d D
H92 H 0.614(7) 0.228(6) 0.081(3) 0.196 Uiso 1 1 d D
H102 H 0.909(3) 0.155(6) 0.059(7) 0.196 Uiso 1 1 d D

loop_
_atom_site_aniso_label
_atom_site_aniso_U_11
_atom_site_aniso_U_22
_atom_site_aniso_U_33
_atom_site_aniso_U_23
_atom_site_aniso_U_13
_atom_site_aniso_U_12
U1 0.04793(12) 0.02546(12) 0.03419(11) 0.00124(5) 0.01376(7) 0.00077(5)
K1 0.0563(7) 0.0660(8) 0.1010(9) 0.0160(7) 0.0064(6) -0.0088(6)
O1 0.0506(18) 0.0416(17) 0.063(2) -0.0013(15) 0.0074(14) 0.0051(14)
O3 0.102(3) 0.0337(16) 0.0425(16) -0.0055(13) 0.0276(16) -0.0178(17)
O4 0.0650(19) 0.0314(16) 0.0416(16) -0.0006(12) 0.0203(14) -0.0100(13)
O2 0.060(2) 0.063(2) 0.054(2) 0.0035(17) 0.0041(16) 0.0202(17)
O5 0.070(2) 0.0391(17) 0.0412(16) 0.0022(13) 0.0128(14) -0.0157(15)
O6 0.072(2) 0.0350(17) 0.0468(17) -0.0043(13) 0.0157(15) 0.0007(15)
O7 0.073(2) 0.0390(16) 0.0400(16) 0.0064(12) 0.0113(14) -0.0104(15)
O8 0.119(3) 0.0376(19) 0.059(2) -0.0118(15) 0.040(2) -0.0082(19)
C1 0.052(2) 0.031(2) 0.032(2) -0.0034(16) 0.0090(17) 0.0017(17)
C2 0.036(2) 0.0317(19) 0.0317(19) 0.0026(15) 0.0051(15) -0.0046(16)
C3 0.048(2) 0.0260(19) 0.0356(19) 0.0014(15) 0.0076(16) -0.0008(16)
C4 0.0356(19) 0.0255(19) 0.0328(18) -0.0032(14) 0.0036(14) 0.0004(15)
C5 0.042(2) 0.037(2) 0.043(2) 0.0109(17) -0.0007(17) -0.0058(18)
C6 0.058(3) 0.030(2) 0.040(2) -0.0029(16) 0.0134(18) 0.0043(18)
C7 0.044(2) 0.036(2) 0.040(2) -0.0067(16) 0.0019(17) 0.0052(17)
C8 0.049(2) 0.037(2) 0.035(2) -0.0082(17) -0.0034(18) 0.0100(18)
C9 0.055(3) 0.035(2) 0.046(2) -0.0005(18) -0.0011(19) 0.0046(19)
C10 0.059(3) 0.035(2) 0.043(2) -0.0089(18) 0.009(2) 0.0024(19)
C11 0.050(2) 0.034(2) 0.039(2) 0.0056(17) -0.0050(18) -0.0069(18)
C12 0.048(2) 0.035(2) 0.048(2) 0.0108(18) 0.0076(18) -0.0063(18)
C13 0.048(2) 0.044(2) 0.039(2) 0.0052(18) 0.0078(18) -0.0096(19)
C14 0.063(3) 0.036(2) 0.054(3) 0.0005(19) 0.008(2) 0.001(2)
C15 0.079(3) 0.047(3) 0.045(3) -0.006(2) 0.017(2) 0.004(2)
C16 0.079(3) 0.028(2) 0.056(3) -0.0050(18) 0.018(2) 0.006(2)
C17 0.072(3) 0.050(3) 0.059(3) -0.011(2) 0.015(2) 0.001(2)
C18 0.086(4) 0.053(3) 0.055(3) 0.004(2) 0.022(3) 0.000(3)
O9W 0.085(3) 0.161(6) 0.148(5) -0.052(4) 0.014(3) -0.039(4)
O10W 0.108(5) 0.121(6) 0.162(6) 0.001(4) 0.009(4) -0.021(3)

loop_
_atom_type_symbol
_atom_type_description
_atom_type_scat_dispersion_real
_atom_type_scat_dispersion_imag
_atom_type_scat_source
C C 0.0033 0.0016 'International Tables Vol C Tables 4.2.6.8 and 6.1.1.4'
O O 0.0106 0.0060 'International Tables Vol C Tables 4.2.6.8 and 6.1.1.4'
K K 0.2009 0.2494 'International Tables Vol C Tables 4.2.6.8 and 6.1.1.4'
U U -9.6767 9.6646 'International Tables Vol C Tables 4.2.6.8 and 6.1.1.4'
H H 0.0000 0.0000 'International Tables Vol C Tables 4.2.6.8 and 6.1.1.4'

loop_
_geom_angle_atom_site_label_1
_geom_angle_atom_site_label_2
_geom_angle_atom_site_label_3
_geom_angle
_geom_angle_site_symmetry_1
_geom_angle_site_symmetry_3
O2 U1 O1 179.76(16) . .
O2 U1 O8 91.37(17) . .
O1 U1 O8 88.84(15) . .
O2 U1 O3 92.49(14) . .
O1 U1 O3 87.49(14) . .
O8 U1 O3 64.94(10) . .
O2 U1 O5 90.92(14) . .
O1 U1 O5 89.07(13) . .
O8 U1 O5 120.97(11) . .
O3 U1 O5 173.11(10) . .
O2 U1 O7 89.58(15) . .
O1 U1 O7 90.22(13) . .
O8 U1 O7 173.64(10) . .
O3 U1 O7 121.30(9) . .
O5 U1 O7 52.72(9) . .
O2 U1 O4 90.52(13) . .
O1 U1 O4 89.28(13) . .
O8 U1 O4 117.11(10) . .
O3 U1 O4 52.18(9) . .
O5 U1 O4 121.84(9) . .
O7 U1 O4 69.16(9) . .
O2 U1 O6 86.11(13) . .
O1 U1 O6 94.11(13) . .
O8 U1 O6 51.43(10) . .
O3 U1 O6 116.26(10) . .
O5 U1 O6 69.93(11) . .
O7 U1 O6 122.40(9) . .
O4 U1 O6 167.86(9) . .
O2 U1 C10 84.80(15) . .
O1 U1 C10 95.44(13) . .
O8 U1 C10 25.91(11) . .
O3 U1 C10 90.29(11) . .
O5 U1 C10 95.98(11) . .
O7 U1 C10 148.16(11) . .
O4 U1 C10 142.00(11) . .
O6 U1 C10 26.05(11) . .
O2 U1 C12 89.18(15) . .
O1 U1 C12 90.71(14) . .
O8 U1 C12 147.29(11) . .
O3 U1 C12 147.71(11) . .
O5 U1 C12 26.33(11) . .
O7 U1 C12 26.43(10) . .
O4 U1 C12 95.59(11) . .
O6 U1 C12 96.02(11) . .
C10 U1 C12 121.95(13) . .
O2 U1 C1 92.46(14) . .
O1 U1 C1 87.42(13) . .
O8 U1 C1 91.09(11) . .
O3 U1 C1 26.16(10) . .
O5 U1 C1 147.67(11) . .
O7 U1 C1 95.15(10) . .
O4 U1 C1 26.04(10) . .
O6 U1 C1 142.38(10) . .
C10 U1 C1 116.35(12) . .
C12 U1 C1 121.56(12) . .
O2 U1 K1 166.47(11) . .
O1 U1 K1 13.50(11) . .
O8 U1 K1 84.08(10) . .
O3 U1 K1 74.03(9) . .
O5 U1 K1 102.36(8) . .
O7 U1 K1 96.34(8) . .
O4 U1 K1 80.31(7) . .
O6 U1 K1 100.78(7) . .
C10 U1 K1 96.26(9) . .
C12 U1 K1 101.53(9) . .
C1 U1 K1 74.94(9) . .
O10W K1 O1 132.10(18) . .
O10W K1 O4 139.12(19) . 5_655
O1 K1 O4 83.79(10) . 5_655
O10W K1 O5 104.64(18) . 2_655
O1 K1 O5 89.45(10) . 2_655
O4 K1 O5 92.59(9) 5_655 2_655
O10W K1 O7 89.50(18) . 5_655
O1 K1 O7 105.18(10) . 5_655
O4 K1 O7 58.04(8) 5_655 5_655
O5 K1 O7 144.40(9) 2_655 5_655
O10W K1 O9W 63.80(18) . .
O1 K1 O9W 70.13(12) . .
O4 K1 O9W 134.06(12) 5_655 .
O5 K1 O9W 123.13(13) 2_655 .
O7 K1 O9W 92.45(12) 5_655 .
O10W K1 C14 82.07(17) . 2_655
O1 K1 C14 138.15(11) . 2_655
O4 K1 C14 78.57(11) 5_655 2_655
O5 K1 C14 54.22(10) 2_655 2_655
O7 K1 C14 97.09(11) 5_655 2_655
O9W K1 C14 144.46(13) . 2_655
O10W K1 O6 77.39(18) . 2_655
O1 K1 O6 75.61(9) . 2_655
O4 K1 O6 139.16(8) 5_655 2_655
O5 K1 O6 53.01(8) 2_655 2_655
O7 K1 O6 161.70(8) 5_655 2_655
O9W K1 O6 70.40(12) . 2_655
C14 K1 O6 93.72(10) 2_655 2_655
O10W K1 U1 126.38(16) . .
O1 K1 U1 8.57(7) . .
O4 K1 U1 86.37(7) 5_655 .
O5 K1 U1 97.52(7) 2_655 .
O7 K1 U1 99.88(7) 5_655 .
O9W K1 U1 63.15(9) . .
C14 K1 U1 146.63(9) 2_655 .
O6 K1 U1 78.46(6) 2_655 .
U1 O1 K1 157.93(17) . .
C1 O3 U1 96.2(2) . .
C1 O4 U1 92.4(2) . .
C1 O4 K1 147.4(2) . 5_655
U1 O4 K1 119.93(10) . 5_655
C12 O5 U1 95.2(2) . .
C12 O5 K1 139.1(3) . 2_655
U1 O5 K1 124.23(12) . 2_655
C10 O6 U1 90.6(2) . .
C10 O6 K1 156.6(3) . 2_655
U1 O6 K1 108.53(10) . 2_655
C12 O7 U1 92.6(2) . .
C12 O7 K1 154.5(3) . 5_655
U1 O7 K1 112.86(9) . 5_655
C10 O8 U1 97.4(3) . .
O4 C1 O3 119.1(4) . .
O4 C1 C2 121.0(3) . .
O3 C1 C2 119.6(4) . .
O4 C1 U1 61.6(2) . .
O3 C1 U1 57.6(2) . .
C2 C1 U1 172.6(3) . .
C3 C2 C4 119.2(3) . .
C3 C2 C1 116.4(3) . .
C4 C2 C1 124.2(3) . .
C2 C3 C3 121.4(2) . 2_654
C4 C4 C6 118.6(2) 2_654 .
C4 C4 C2 119.2(2) 2_654 .
C6 C4 C2 122.1(3) . .
C13 C5 C11 121.7(4) . .
C13 C5 C12 116.5(4) . .
C11 C5 C12 121.7(4) . .
C16 C6 C4 120.8(4) . .
C9 C7 C8 120.8(4) . .
C9 C7 C10 116.3(4) . .
C8 C7 C10 122.8(4) . .
C15 C8 C7 125.5(4) . .
C15 C8 C11 116.9(4) . 4
C7 C8 C11 117.6(4) . 4
C7 C9 C13 121.6(4) . 4
O6 C10 O8 118.2(4) . .
O6 C10 C7 121.9(4) . .
O8 C10 C7 119.8(4) . .
O6 C10 U1 63.3(2) . .
O8 C10 U1 56.7(2) . .
C7 C10 U1 163.5(3) . .
C5 C11 C14 123.7(4) . .
C5 C11 C8 118.6(4) . 4_545
C14 C11 C8 117.7(4) . 4_545
O5 C12 O7 119.3(4) . .
O5 C12 C5 120.1(4) . .
O7 C12 C5 120.6(4) . .
O5 C12 U1 58.5(2) . .
O7 C12 U1 61.0(2) . .
C5 C12 U1 178.2(3) . .
C5 C13 C9 119.6(4) . 4_545
C17 C14 C11 121.7(4) . .
C17 C14 K1 97.4(3) . 2_655
C11 C14 K1 107.4(3) . 2_655
C18 C15 C8 123.1(5) . .
C6 C16 C16 120.2(2) . 2_654
C14 C17 C18 120.5(5) . 4_545
C15 C18 C17 119.9(5) . 4

loop_
_geom_bond_atom_site_label_1
_geom_bond_atom_site_label_2
_geom_bond_distance
_geom_bond_site_symmetry_2
U1 O2 1.749(3) .
U1 O1 1.775(3) .
U1 O8 2.390(3) .
U1 O3 2.429(3) .
U1 O5 2.433(3) .
U1 O7 2.487(3) .
U1 O4 2.517(3) .
U1 O6 2.534(3) .
U1 C10 2.836(4) .
U1 C12 2.841(4) .
U1 C1 2.859(4) .
U1 K1 4.4734(12) .
K1 O10W 2.717(6) .
K1 O1 2.779(3) .
K1 O4 2.805(3) 5_655
K1 O5 2.990(3) 2_655
K1 O7 3.034(3) 5_655
K1 O9W 3.210(8) .
K1 C14 3.286(5) 2_655
K1 O6 3.350(3) 2_655
O3 C1 1.268(5) .
O4 C1 1.256(5) .
O4 K1 2.805(3) 5_655
O5 C12 1.266(5) .
O5 K1 2.990(3) 2_655
O6 C10 1.246(5) .
O6 K1 3.350(3) 2_655
O7 C12 1.266(5) .
O7 K1 3.034(3) 5_655
O8 C10 1.250(5) .
C1 C2 1.488(6) .
C2 C3 1.376(5) .
C2 C4 1.434(5) .
C3 C3 1.384(7) 2_654
C4 C4 1.418(7) 2_654
C4 C6 1.430(5) .
C5 C13 1.360(6) .
C5 C11 1.417(6) .
C5 C12 1.502(5) .
C6 C16 1.359(6) .
C7 C9 1.354(6) .
C7 C8 1.433(6) .
C7 C10 1.504(6) .
C8 C15 1.425(6) .
C8 C11 1.441(6) 4
C9 C13 1.401(6) 4
C11 C14 1.438(6) .
C11 C8 1.441(6) 4_545
C13 C9 1.401(6) 4_545
C14 C17 1.350(6) .
C14 K1 3.286(5) 2_655
C15 C18 1.346(7) .
C16 C16 1.425(9) 2_654
C17 C18 1.397(7) 4_545
C18 C17 1.397(7) 4
